data_7212965
loop_
_publ_author_name
'Azcondo, M. Teresa'
'Ballester, Loreto'
'Golhen, Stephane'
'Gutierrez, Angel'
'Ouahab, Lahcene'
'Yartsev, Slav'
'Delhaes, Pierre'

_publ_section_title
;
 Structural, magnetic, electrical and optical characterization of systems
 built from [M([9]aneN3)2]2+ (M=CuII or NiII) and TCNQ or TCNQF4
;
_journal_issue 6
_journal_name_full 'Journal of Materials Chemistry'
_journal_page_first 1237
_journal_paper_doi 10.1039/a807595f
_journal_volume 9
_journal_year 1999
_chemical_formula_moiety '[Cu[9]aneN3)2](TCNQF4)2'
_chemical_formula_sum 'C36 H35 Cu F8 N14 O1.5'
_chemical_formula_weight 903.32
_chemical_name_systematic
; 
 ? 
;
_space_group_IT_number 2
_symmetry_cell_setting triclinic
_symmetry_space_group_name_Hall '-P 1'
_symmetry_space_group_name_H-M 'P -1'
_atom_sites_solution_hydrogens geom
_atom_sites_solution_primary direct
_atom_sites_solution_secondary difmap
_audit_creation_method SHELXL
_cell_angle_alpha 77.15(2)
_cell_angle_beta 78.04(3)
_cell_angle_gamma 85.43(3)
_cell_formula_units_Z 4
_cell_length_a 15.476(5)
_cell_length_b 16.146(4)
_cell_length_c 16.441(4)
_cell_measurement_reflns_used 25
_cell_measurement_temperature 293(2)
_cell_measurement_theta_max 10.198
_cell_measurement_theta_min 5.103
_cell_volume 3915.9(19)
_computing_cell_refinement 'Enraf Nonius CAD4'
_computing_data_collection 'Enraf Nonius CAD4'
_computing_data_reduction 'XCAD4 (Harms, 1996)'
_computing_molecular_graphics ORTEP
_computing_structure_refinement 'SHELXL-93 (Sheldrick, 1993)'
_computing_structure_solution 'SHELXS-86 (Sheldrick, 1990)'
_diffrn_ambient_temperature 293(2)
_diffrn_measurement_device 'Enraf Nonius CAD4'
_diffrn_measurement_method \q-\q
_diffrn_radiation_monochromator graphite
_diffrn_radiation_source 'fine-focus sealed tube'
_diffrn_radiation_type MoK\a
_diffrn_radiation_wavelength 0.71073
_diffrn_reflns_av_R_equivalents 0.0346
_diffrn_reflns_av_sigmaI/netI 0.1397
_diffrn_reflns_limit_h_max 16
_diffrn_reflns_limit_h_min 0
_diffrn_reflns_limit_k_max 17
_diffrn_reflns_limit_k_min -17
_diffrn_reflns_limit_l_max 17
_diffrn_reflns_limit_l_min -17
_diffrn_reflns_number 13723
_diffrn_reflns_theta_max 24.99
_diffrn_reflns_theta_min 1.29
_diffrn_standards_decay_% 0
_diffrn_standards_interval_time 60
_diffrn_standards_number 3
_exptl_absorpt_coefficient_mu 0.649
_exptl_absorpt_correction_type none
_exptl_crystal_colour 'Deep blue'
_exptl_crystal_density_diffrn 1.532
_exptl_crystal_F_000 1848
_refine_diff_density_max 0.595
_refine_diff_density_min -0.521
_refine_diff_density_rms 0.075
_refine_ls_extinction_method none
_refine_ls_goodness_of_fit_all 1.030
_refine_ls_goodness_of_fit_obs 1.143
_refine_ls_matrix_type full
_refine_ls_number_parameters 1206
_refine_ls_number_reflns 13192
_refine_ls_number_restraints 0
_refine_ls_restrained_S_all 1.032
_refine_ls_restrained_S_obs 1.143
_refine_ls_R_factor_all 0.1726
_refine_ls_R_factor_obs 0.0560
_refine_ls_shift/esd_max -0.052
_refine_ls_shift/esd_mean 0.000
_refine_ls_structure_factor_coef Fsqd
_refine_ls_weighting_details 'w=1/[\s^2^(Fo^2^)+(0.0374P)^2^+6.0440P] where P=(Fo^2^+2Fc^2^)/3'
_refine_ls_weighting_scheme calc
_refine_ls_wR_factor_all 0.1384
_refine_ls_wR_factor_obs 0.1039
_reflns_number_observed 6679
_reflns_number_total 13197
_reflns_observed_criterion >2sigma(I)
_cod_data_source_file 807595fsup1.cif
_cod_data_source_block tcnqf4
_cod_depositor_comments
;
The following automatic conversions were performed:

'_symmetry_cell_setting' value 'Triclinic' changed to 'triclinic'
according to /home/saulius/struct/CIF-dictionaries/cif_core.dic
dictionary named 'cif_core.dic' version 2.4.2 from
2011-04-26.

'_exptl_absorpt_correction_type' value 'None' changed to
'none' according to
/home/saulius/struct/CIF-dictionaries/cif_core.dic dictionary named
'cif_core.dic' version 2.4.2 from 2011-04-26.

Automatic conversion script
Id: cif_fix_values 1891 2012-01-12 08:04:46Z andrius 

The following automatic conversions were performed:

'_refine_ls_weighting_scheme' value 'calc
w=1/[\s^2^(Fo^2^)+(0.0374P)^2^+6.0440P] where P=(Fo^2^+2Fc^2^)/3' was
changed to 'calc'. New tag '_refine_ls_weighting_details' was
created. The value of the new tag was set to
'w=1/[\s^2^(Fo^2^)+(0.0374P)^2^+6.0440P] where P=(Fo^2^+2Fc^2^)/3'.

Automatic conversion script
Id: cif_fix_values 3143 2015-03-26 13:38:13Z robertas 
;
_cod_original_cell_volume 3916.1(19)
_cod_database_code 7212965

loop_
_symmetry_equiv_pos_as_xyz
'x, y, z'
'-x, -y, -z'

loop_
_atom_site_aniso_label
_atom_site_aniso_U_11
_atom_site_aniso_U_22
_atom_site_aniso_U_33
_atom_site_aniso_U_23
_atom_site_aniso_U_13
_atom_site_aniso_U_12
Cu1 0.0240(4) 0.0341(4) 0.0339(4) -0.0118(3) -0.0066(3) -0.0002(3)
N1 0.031(3) 0.056(4) 0.056(4) -0.026(3) 0.001(3) 0.001(3)
N2 0.034(3) 0.039(3) 0.034(3) -0.013(3) -0.003(3) -0.001(2)
N3 0.035(3) 0.037(3) 0.038(3) -0.011(3) -0.001(3) -0.002(2)
N4 0.037(4) 0.056(4) 0.046(4) -0.009(3) 0.001(3) 0.012(4)
N5 0.039(3) 0.032(3) 0.049(4) -0.017(3) -0.001(3) -0.004(3)
N6 0.045(4) 0.044(4) 0.059(4) -0.010(3) -0.001(3) 0.004(3)
C1 0.026(4) 0.039(4) 0.059(5) -0.015(3) 0.001(3) 0.004(3)
C2 0.044(4) 0.038(4) 0.051(4) -0.010(3) -0.013(4) -0.005(3)
C3 0.031(4) 0.061(5) 0.063(5) -0.007(4) -0.012(4) 0.015(4)
C4 0.040(4) 0.044(4) 0.037(4) -0.004(3) -0.009(3) -0.001(3)
C5 0.043(4) 0.037(4) 0.070(5) -0.027(4) -0.003(4) -0.005(3)
C6 0.036(4) 0.042(4) 0.050(4) -0.012(3) -0.004(3) -0.012(3)
C7 0.051(5) 0.092(6) 0.029(4) -0.027(4) 0.001(4) -0.010(4)
C8 0.026(4) 0.061(5) 0.054(5) -0.013(4) 0.005(3) 0.006(3)
C9 0.043(4) 0.087(6) 0.034(4) -0.001(4) -0.005(4) -0.008(4)
C10 0.053(5) 0.048(4) 0.044(4) -0.019(4) -0.010(4) 0.002(4)
C11 0.035(4) 0.035(4) 0.055(4) -0.017(3) -0.009(3) 0.002(3)
C12 0.056(5) 0.031(4) 0.064(5) -0.017(3) -0.018(4) 0.006(3)
Cu2 0.0313(4) 0.0337(4) 0.0350(5) -0.0133(4) -0.0079(4) 0.0005(3)
N7 0.059(4) 0.038(4) 0.049(4) -0.017(3) -0.021(3) 0.013(3)
N8 0.039(4) 0.043(4) 0.056(4) -0.015(3) -0.008(3) 0.006(3)
N9 0.049(4) 0.050(5) 0.056(4) -0.016(4) -0.012(3) -0.003(4)
N10 0.074(5) 0.056(4) 0.048(5) -0.019(4) -0.021(4) -0.008(3)
N11 0.050(5) 0.056(4) 0.073(5) -0.017(4) 0.000(4) 0.006(4)
N12 0.074(5) 0.063(5) 0.037(4) -0.017(3) -0.007(3) -0.001(3)
C13 0.096(7) 0.060(5) 0.055(5) -0.010(5) -0.007(5) -0.032(5)
C14 0.103(7) 0.029(4) 0.084(6) -0.020(4) -0.007(6) -0.001(4)
C15 0.045(5) 0.081(6) 0.062(5) -0.019(5) -0.012(4) -0.002(5)
C16 0.049(5) 0.088(7) 0.072(6) -0.034(5) -0.019(5) 0.028(5)
C17 0.034(4) 0.107(7) 0.061(5) -0.033(5) 0.000(4) 0.004(4)
C18 0.077(6) 0.069(6) 0.047(5) 0.003(4) -0.016(5) -0.030(5)
C19 0.051(5) 0.090(6) 0.040(4) -0.012(4) -0.017(4) -0.013(4)
C20 0.069(6) 0.074(6) 0.040(4) -0.029(4) 0.001(4) -0.016(5)
C21 0.036(5) 0.082(6) 0.065(5) -0.039(5) 0.006(4) -0.012(4)
C22 0.064(5) 0.057(5) 0.043(4) -0.021(4) -0.021(4) -0.005(4)
C23 0.064(5) 0.062(5) 0.039(4) -0.023(4) 0.002(4) -0.013(4)
C24 0.078(6) 0.034(4) 0.072(6) -0.012(4) -0.021(5) -0.007(4)
F1 0.049(2) 0.053(2) 0.081(3) -0.042(2) -0.025(2) 0.017(2)
F2 0.044(2) 0.049(2) 0.068(3) -0.037(2) -0.016(2) 0.004(2)
F3 0.033(2) 0.063(3) 0.080(3) -0.036(2) -0.020(2) 0.019(2)
F4 0.029(2) 0.060(2) 0.079(3) -0.042(2) -0.014(2) 0.015(2)
N13 0.041(4) 0.058(4) 0.086(5) 0.002(3) -0.015(3) -0.003(3)
N14 0.035(4) 0.062(4) 0.080(5) -0.017(3) -0.011(3) -0.001(3)
N15 0.049(4) 0.082(5) 0.106(6) -0.061(4) -0.021(4) 0.000(3)
N16 0.051(4) 0.139(7) 0.111(6) -0.087(5) -0.009(4) -0.020(4)
C25 0.039(4) 0.046(4) 0.040(4) 0.004(3) -0.012(3) -0.008(3)
C26 0.028(4) 0.077(5) 0.060(5) -0.027(4) -0.006(3) -0.010(4)
C27 0.026(3) 0.041(4) 0.036(4) -0.013(3) -0.008(3) 0.007(3)
C28 0.038(4) 0.033(4) 0.038(4) -0.016(3) -0.005(3) 0.009(3)
C29 0.031(3) 0.029(3) 0.027(3) -0.006(3) -0.001(3) -0.003(3)
C30 0.027(3) 0.036(4) 0.034(4) -0.014(3) -0.002(3) 0.010(3)
C31 0.036(4) 0.034(4) 0.033(4) -0.011(3) -0.005(3) -0.004(3)
C32 0.030(4) 0.039(4) 0.043(4) -0.014(3) -0.011(3) 0.001(3)
C33 0.031(4) 0.053(4) 0.058(5) -0.022(4) -0.017(3) -0.002(3)
C34 0.039(4) 0.041(4) 0.043(4) -0.009(3) -0.015(3) -0.006(3)
C35 0.034(4) 0.043(4) 0.039(4) -0.006(3) -0.007(3) -0.007(3)
C36 0.026(3) 0.037(4) 0.028(3) -0.003(3) -0.005(3) 0.001(3)
F5 0.106(3) 0.047(2) 0.051(2) -0.002(2) -0.015(2) -0.034(2)
F6 0.099(3) 0.059(3) 0.034(2) -0.009(2) -0.014(2) -0.026(2)
F7 0.087(3) 0.080(3) 0.042(2) -0.025(2) 0.013(2) -0.023(2)
F8 0.086(3) 0.063(3) 0.047(2) -0.014(2) 0.012(2) -0.034(2)
C37 0.055(5) 0.042(4) 0.060(5) -0.023(4) -0.010(4) -0.003(4)
C38 0.048(4) 0.033(4) 0.056(5) -0.017(3) -0.024(4) 0.005(3)
C39 0.043(4) 0.038(4) 0.040(4) -0.008(3) -0.014(3) -0.001(3)
C40 0.034(4) 0.035(4) 0.040(4) -0.008(3) -0.011(3) 0.000(3)
C41 0.051(4) 0.035(4) 0.029(4) -0.008(3) -0.009(3) 0.000(3)
C42 0.051(4) 0.033(4) 0.037(4) -0.001(3) -0.009(3) -0.010(3)
C43 0.043(4) 0.036(4) 0.041(4) -0.012(3) -0.012(3) 0.003(3)
C44 0.052(4) 0.052(4) 0.030(4) -0.013(3) 0.001(3) -0.003(3)
C45 0.044(4) 0.041(4) 0.062(5) -0.024(4) -0.013(4) 0.006(3)
C46 0.050(4) 0.036(4) 0.042(4) -0.008(3) 0.002(3) -0.013(3)
C47 0.048(5) 0.067(5) 0.070(6) -0.042(5) -0.010(4) 0.004(4)
C48 0.073(6) 0.047(5) 0.077(6) -0.031(4) -0.036(5) 0.002(4)
N17 0.085(5) 0.055(4) 0.082(5) -0.028(4) -0.001(4) -0.023(4)
N18 0.073(5) 0.119(6) 0.071(5) -0.064(5) -0.011(4) 0.004(4)
N19 0.131(7) 0.048(4) 0.129(7) -0.019(4) -0.063(6) -0.018(4)
N20 0.075(5) 0.071(4) 0.054(4) -0.026(4) -0.024(4) 0.001(3)
F9 0.037(2) 0.041(2) 0.073(3) -0.024(2) -0.008(2) 0.007(2)
F10 0.050(2) 0.045(2) 0.075(3) -0.029(2) -0.014(2) -0.002(2)
F11 0.043(2) 0.059(2) 0.067(3) -0.041(2) -0.011(2) 0.005(2)
F12 0.033(2) 0.053(2) 0.079(3) -0.028(2) -0.005(2) 0.009(2)
C49 0.034(4) 0.038(4) 0.046(4) -0.002(3) -0.012(3) -0.004(3)
C50 0.037(4) 0.054(5) 0.043(4) 0.012(3) -0.014(3) -0.013(4)
C51 0.033(4) 0.029(3) 0.038(4) -0.007(3) -0.009(3) 0.010(3)
C52 0.039(4) 0.054(5) 0.063(5) 0.002(4) -0.026(4) -0.006(4)
C53 0.041(4) 0.043(4) 0.038(4) -0.008(3) -0.012(3) -0.001(3)
C54 0.034(4) 0.035(4) 0.028(3) -0.007(3) -0.002(3) 0.000(3)
C55 0.020(3) 0.053(4) 0.041(4) -0.009(3) -0.006(3) -0.005(3)
C56 0.030(3) 0.031(3) 0.024(3) -0.004(3) -0.004(3) -0.001(3)
C57 0.036(4) 0.038(4) 0.033(4) -0.020(3) -0.002(3) -0.001(3)
C58 0.032(4) 0.028(3) 0.037(4) -0.004(3) -0.003(3) 0.004(3)
C59 0.034(4) 0.031(4) 0.032(4) -0.001(3) -0.007(3) -0.004(3)
C60 0.043(4) 0.027(3) 0.043(4) -0.010(3) -0.010(3) -0.002(3)
N21 0.033(4) 0.072(5) 0.075(5) 0.004(4) -0.002(3) 0.000(3)
N22 0.092(5) 0.063(5) 0.102(6) -0.012(4) -0.046(4) -0.027(4)
N23 0.049(4) 0.087(5) 0.059(4) -0.038(4) -0.011(3) -0.009(3)
N24 0.040(4) 0.069(4) 0.059(4) -0.019(3) -0.005(3) 0.009(3)
F13 0.086(3) 0.034(2) 0.046(2) -0.006(2) -0.009(2) -0.015(2)
F14 0.079(3) 0.049(2) 0.029(2) -0.002(2) -0.001(2) -0.026(2)
F15 0.077(3) 0.055(3) 0.049(2) -0.008(2) 0.001(2) -0.032(2)
F16 0.066(3) 0.059(3) 0.041(2) -0.009(2) 0.011(2) -0.020(2)
C61 0.051(4) 0.039(4) 0.032(4) -0.007(3) -0.009(3) 0.008(3)
C62 0.041(4) 0.051(4) 0.046(5) -0.020(4) -0.011(4) 0.007(3)
C63 0.039(4) 0.056(5) 0.045(5) -0.023(4) -0.013(3) -0.007(3)
C64 0.046(4) 0.034(4) 0.024(3) -0.001(3) -0.004(3) -0.004(3)
C65 0.056(4) 0.043(4) 0.037(4) -0.006(3) -0.013(3) -0.010(3)
C66 0.036(4) 0.037(4) 0.033(4) -0.009(3) -0.008(3) -0.003(3)
C67 0.044(4) 0.031(4) 0.044(4) -0.003(3) -0.005(3) -0.011(3)
C68 0.123(8) 0.073(6) 0.035(4) -0.015(4) -0.013(5) -0.034(5)
C69 0.032(4) 0.039(4) 0.036(4) -0.003(3) 0.003(3) -0.003(3)
C70 0.049(4) 0.025(3) 0.040(4) 0.001(3) -0.011(3) -0.001(3)
C71 0.035(4) 0.038(4) 0.034(4) -0.006(3) -0.008(3) 0.004(3)
C72 0.084(6) 0.047(5) 0.046(5) -0.015(4) -0.014(4) 0.007(4)
N25 0.057(4) 0.078(5) 0.049(4) -0.021(3) -0.009(3) -0.013(3)
N26 0.226(10) 0.097(6) 0.072(5) -0.022(5) -0.022(6) -0.097(7)
N27 0.060(4) 0.069(4) 0.047(4) -0.016(3) -0.009(3) -0.002(3)
N28 0.146(7) 0.044(4) 0.084(5) -0.023(4) -0.024(5) -0.004(4)
O1W 0.076(4) 0.070(4) 0.084(4) -0.017(3) -0.012(3) 0.000(3)
C1S 0.092(5) 0.072(4) 0.115(5) -0.011(4) -0.026(4) -0.008(3)
C2S 0.160(6) 0.064(4) 0.087(5) 0.004(3) -0.011(4) -0.051(4)
O1S 0.120(7) 0.207(9) 0.208(9) -0.048(7) -0.093(7) 0.013(6)
O2S 0.432(18) 0.185(9) 0.104(7) -0.041(7) -0.043(9) -0.067(10)

loop_
_atom_site_label
_atom_site_type_symbol
_atom_site_fract_x
_atom_site_fract_y
_atom_site_fract_z
_atom_site_U_iso_or_equiv
_atom_site_thermal_displace_type
_atom_site_occupancy
_atom_site_calc_flag
_atom_site_refinement_flags
Cu1 Cu 0.74420(5) 0.63745(4) 0.50480(5) 0.0299(2) Uani 1 d .
N1 N 0.7445(4) 0.5514(4) 0.4206(4) 0.047(2) Uani 1 d .
N2 N 0.6247(3) 0.5841(3) 0.5616(3) 0.0356(13) Uani 1 d .
N3 N 0.8658(3) 0.6839(3) 0.4425(4) 0.0366(13) Uani 1 d .
N4 N 0.7506(5) 0.7340(4) 0.5784(4) 0.049(2) Uani 1 d .
N5 N 0.8209(4) 0.5665(4) 0.5949(4) 0.0394(14) Uani 1 d .
N6 N 0.6617(4) 0.7132(4) 0.4191(4) 0.052(2) Uani 1 d .
C1 C 0.9374(4) 0.6339(4) 0.4803(4) 0.042(2) Uani 1 d .
H1A H 0.9622(4) 0.6681(4) 0.5108(4) 0.042(17) Uiso 1 calc R
H1B H 0.9839(4) 0.6209(4) 0.4350(4) 0.067(21) Uiso 1 calc R
C2 C 0.8614(4) 0.7754(4) 0.4453(4) 0.043(2) Uani 1 d .
H2A H 0.8229(4) 0.8062(4) 0.4083(4) 0.048(19) Uiso 1 calc R
H2B H 0.9198(4) 0.7984(4) 0.4250(4) 0.075(24) Uiso 1 calc R
C3 C 0.5671(4) 0.6958(5) 0.4566(4) 0.053(2) Uani 1 d .
H3A H 0.5454(4) 0.6599(5) 0.4257(4) 0.072(24) Uiso 1 calc R
H3B H 0.5325(4) 0.7488(5) 0.4511(4) 0.068(22) Uiso 1 calc R
C4 C 0.8260(4) 0.6142(4) 0.6601(4) 0.041(2) Uani 1 d .
H4A H 0.8837(4) 0.6388(4) 0.6477(4) 0.022(14) Uiso 1 calc R
H4B H 0.8197(4) 0.5755(4) 0.7152(4) 0.038(16) Uiso 1 calc R
C5 C 0.6987(4) 0.4786(4) 0.4798(5) 0.049(2) Uani 1 d .
H5A H 0.7353(4) 0.4510(4) 0.5199(5) 0.070(24) Uiso 1 calc R
H5B H 0.6877(4) 0.4375(4) 0.4484(5) 0.053(19) Uiso 1 calc R
C6 C 0.6126(4) 0.5096(4) 0.5267(4) 0.042(2) Uani 1 d .
H6A H 0.5713(4) 0.5251(4) 0.4883(4) 0.048(18) Uiso 1 calc R
H6B H 0.5875(4) 0.4641(4) 0.5728(4) 0.047(18) Uiso 1 calc R
C7 C 0.7014(5) 0.5929(5) 0.3489(4) 0.056(2) Uani 1 d .
H7A H 0.6428(5) 0.5709(5) 0.3586(4) 0.063(21) Uiso 1 calc R
H7B H 0.7352(5) 0.5783(5) 0.2970(4) 0.056(19) Uiso 1 calc R
C8 C 0.5560(4) 0.6521(4) 0.5499(4) 0.049(2) Uani 1 d .
H8A H 0.5605(4) 0.6934(4) 0.5835(4) 0.074(24) Uiso 1 calc R
H8B H 0.4979(4) 0.6281(4) 0.5693(4) 0.034(16) Uiso 1 calc R
C9 C 0.6939(5) 0.6878(5) 0.3373(4) 0.056(2) Uani 1 d .
H9A H 0.7512(5) 0.7115(5) 0.3115(4) 0.057(20) Uiso 1 calc R
H9B H 0.6535(5) 0.7104(5) 0.2992(4) 0.064(21) Uiso 1 calc R
C10 C 0.7558(5) 0.6838(4) 0.6643(4) 0.047(2) Uani 1 d .
H10A H 0.6991(5) 0.6591(4) 0.6912(4) 0.052(20) Uiso 1 calc R
H10B H 0.7689(5) 0.7210(4) 0.6987(4) 0.046(18) Uiso 1 calc R
C11 C 0.9064(4) 0.5522(4) 0.5402(4) 0.041(2) Uani 1 d .
H11A H 0.9005(4) 0.5103(4) 0.5078(4) 0.011(12) Uiso 1 calc R
H11B H 0.9498(4) 0.5302(4) 0.5753(4) 0.065(22) Uiso 1 calc R
C12 C 0.8267(5) 0.7869(4) 0.5349(4) 0.049(2) Uani 1 d .
H12A H 0.8736(5) 0.7726(4) 0.5671(4) 0.041(17) Uiso 1 calc R
H12B H 0.8092(5) 0.8462(4) 0.5335(4) 0.061(20) Uiso 1 calc R
Cu2 Cu 0.78177(5) 1.00779(4) 0.84229(5) 0.0322(2) Uani 1 d .
N7 N 0.8751(4) 0.9660(4) 0.9169(4) 0.047(2) Uani 1 d .
N8 N 0.7776(4) 1.1173(4) 0.8960(4) 0.046(2) Uani 1 d .
N9 N 0.6892(4) 1.0509(4) 0.7690(4) 0.051(2) Uani 1 d .
N10 N 0.6685(5) 0.9400(4) 0.9261(4) 0.057(2) Uani 1 d .
N11 N 0.7844(5) 0.9007(4) 0.7837(5) 0.061(2) Uani 1 d .
N12 N 0.9002(4) 1.0726(4) 0.7584(4) 0.058(2) Uani 1 d .
C13 C 0.6627(6) 0.8563(5) 0.9052(5) 0.070(2) Uani 1 d .
H13A H 0.6162(6) 0.8593(5) 0.8730(5) 0.052(21) Uiso 1 calc R
H13B H 0.6473(6) 0.8140(5) 0.9575(5) 0.094(28) Uiso 1 calc R
C14 C 0.7485(6) 0.8297(4) 0.8543(6) 0.073(2) Uani 1 d .
H14A H 0.7910(6) 0.8119(4) 0.8912(6) 0.105(35) Uiso 1 calc R
H14B H 0.7392(6) 0.7816(4) 0.8311(6) 0.074(23) Uiso 1 calc R
C15 C 0.5991(5) 1.0296(5) 0.8163(5) 0.062(2) Uani 1 d .
H15A H 0.5779(5) 0.9855(5) 0.7946(5) 0.056(21) Uiso 1 calc R
H15B H 0.5602(5) 1.0794(5) 0.8066(5) 0.081(26) Uiso 1 calc R
C16 C 0.9590(5) 0.9575(5) 0.8603(5) 0.068(2) Uani 1 d .
H16A H 0.9569(5) 0.9119(5) 0.8312(5) 0.075(25) Uiso 1 calc R
H16B H 1.0056(5) 0.9434(5) 0.8929(5) 0.076(24) Uiso 1 calc R
C17 C 0.9783(5) 1.0385(6) 0.7969(5) 0.067(2) Uani 1 d .
H17A H 1.0275(5) 1.0288(6) 0.7523(5) 0.111(31) Uiso 1 calc R
H17B H 0.9956(5) 1.0801(6) 0.8243(5) 0.075(25) Uiso 1 calc R
C18 C 0.8778(6) 1.1617(5) 0.7563(5) 0.065(2) Uani 1 d .
H18A H 0.8343(6) 1.1803(5) 0.7206(5) 0.060(21) Uiso 1 calc R
H18B H 0.9302(6) 1.1944(5) 0.7308(5) 0.060(21) Uiso 1 calc R
C19 C 0.7167(5) 1.0158(5) 0.6922(4) 0.059(2) Uani 1 d .
H19A H 0.7699(5) 1.0428(5) 0.6579(4) 0.064(22) Uiso 1 calc R
H19B H 0.6707(5) 1.0278(5) 0.6586(4) 0.042(17) Uiso 1 calc R
C20 C 0.7338(5) 0.9219(5) 0.7150(4) 0.059(2) Uani 1 d .
H20A H 0.6781(5) 0.8934(5) 0.7332(4) 0.107(31) Uiso 1 calc R
H20B H 0.7667(5) 0.9022(5) 0.6655(4) 0.077(23) Uiso 1 calc R
C21 C 0.5947(5) 0.9999(5) 0.9095(5) 0.059(2) Uani 1 d .
H21A H 0.5970(5) 1.0483(5) 0.9348(5) 0.054(19) Uiso 1 calc R
H21B H 0.5393(5) 0.9724(5) 0.9353(5) 0.084(25) Uiso 1 calc R
C22 C 0.8766(5) 1.0226(4) 0.9755(4) 0.051(2) Uani 1 d .
H22A H 0.9296(5) 1.0554(4) 0.9562(4) 0.040(18) Uiso 1 calc R
H22B H 0.8788(5) 0.9884(4) 1.0317(4) 0.068(23) Uiso 1 calc R
C23 C 0.7972(5) 1.0818(5) 0.9810(4) 0.054(2) Uani 1 d .
H23A H 0.7467(5) 1.0514(5) 1.0169(4) 0.078(25) Uiso 1 calc R
H23B H 0.8078(5) 1.1277(5) 1.0067(4) 0.067(22) Uiso 1 calc R
C24 C 0.8412(5) 1.1798(4) 0.8442(5) 0.060(2) Uani 1 d .
H24A H 0.8897(5) 1.1798(4) 0.8732(5) 0.059(21) Uiso 1 calc R
H24B H 0.8127(5) 1.2359(4) 0.8381(5) 0.056(20) Uiso 1 calc R
H1 H 0.7928(38) 0.5345(36) 0.3967(36) 0.038(19) Uiso 1 d .
H2 H 0.6216(36) 0.5620(35) 0.6168(36) 0.038(19) Uiso 1 d .
H3 H 0.8801(44) 0.6831(42) 0.3892(42) 0.069(25) Uiso 1 d .
H4 H 0.7150(41) 0.7556(42) 0.5876(44) 0.038(25) Uiso 1 d .
H5 H 0.7999(42) 0.5211(39) 0.6211(39) 0.053(23) Uiso 1 d .
H6 H 0.6594(40) 0.7660(38) 0.4097(39) 0.047(22) Uiso 1 d .
H7 H 0.8695(41) 0.9158(38) 0.9439(39) 0.048(23) Uiso 1 d .
H8 H 0.7359(39) 1.1412(39) 0.8954(41) 0.039(23) Uiso 1 d .
H9 H 0.6867(33) 1.0944(28) 0.7663(32) 0.000(16) Uiso 1 d .
H10 H 0.6750(43) 0.9313(40) 0.9706(37) 0.040(23) Uiso 1 d .
H11 H 0.8285(42) 0.8801(41) 0.7657(42) 0.050(25) Uiso 1 d .
H12 H 0.9032(43) 1.0708(41) 0.7072(42) 0.059(24) Uiso 1 d .
F1 F 0.7303(2) 0.3738(2) 0.3230(2) 0.0556(11) Uani 1 d .
F2 F 0.7681(2) 0.0955(2) 0.1859(2) 0.0496(10) Uani 1 d .
F3 F 0.5921(2) 0.3188(2) 0.2868(2) 0.0553(10) Uani 1 d .
F4 F 0.9048(2) 0.1481(2) 0.2265(2) 0.0522(10) Uani 1 d .
N13 N 0.4380(4) 0.2335(4) 0.2466(4) 0.064(2) Uani 1 d .
N14 N 1.0598(4) 0.2333(4) 0.2639(4) 0.059(2) Uani 1 d .
N15 N 0.8978(4) 0.4095(4) 0.3815(4) 0.072(2) Uani 1 d .
N16 N 0.6011(4) 0.0602(5) 0.1274(5) 0.091(3) Uani 1 d .
C25 C 0.5098(5) 0.2106(4) 0.2325(4) 0.042(2) Uani 1 d .
C26 C 0.6020(4) 0.1107(5) 0.1656(5) 0.053(2) Uani 1 d .
C27 C 0.6692(4) 0.2760(4) 0.2702(4) 0.0338(14) Uani 1 d .
C28 C 0.7404(4) 0.3037(4) 0.2896(4) 0.0359(15) Uani 1 d .
C29 C 0.8263(4) 0.2641(3) 0.2775(3) 0.0298(14) Uani 1 d .
C30 C 0.8274(4) 0.1929(4) 0.2401(4) 0.0325(14) Uani 1 d .
C31 C 0.7567(4) 0.1658(4) 0.2185(4) 0.0338(14) Uani 1 d .
C32 C 0.8997(4) 0.2906(4) 0.3013(4) 0.0360(15) Uani 1 d .
C33 C 0.8962(4) 0.3574(4) 0.3456(4) 0.044(2) Uani 1 d .
C34 C 0.9874(4) 0.2565(4) 0.2792(4) 0.040(2) Uani 1 d .
C35 C 0.5974(4) 0.1752(4) 0.2133(4) 0.039(2) Uani 1 d .
C36 C 0.6714(4) 0.2050(4) 0.2329(3) 0.0311(14) Uani 1 d .
F5 F 1.0059(3) 0.3315(2) 0.0855(2) 0.0672(12) Uani 1 d .
F6 F 1.0483(3) 0.4474(2) 0.1574(2) 0.0628(11) Uani 1 d .
F7 F 1.1583(3) 0.4765(3) -0.1805(2) 0.0702(12) Uani 1 d .
F8 F 1.2008(3) 0.5911(2) -0.1102(2) 0.0669(12) Uani 1 d .
C37 C 1.1967(5) 0.6634(4) 0.0165(5) 0.050(2) Uani 1 d .
C38 C 1.1308(4) 0.5873(4) 0.1556(5) 0.043(2) Uani 1 d .
C39 C 1.1479(4) 0.5914(4) 0.0659(4) 0.039(2) Uani 1 d .
C40 C 1.1265(4) 0.5267(4) 0.0283(4) 0.0357(15) Uani 1 d .
C41 C 1.0769(4) 0.4555(4) 0.0732(4) 0.038(2) Uani 1 d .
C42 C 1.0559(4) 0.3944(4) 0.0361(4) 0.041(2) Uani 1 d .
C43 C 1.0805(4) 0.3967(4) -0.0515(4) 0.039(2) Uani 1 d .
C44 C 1.1304(4) 0.4683(4) -0.0967(4) 0.045(2) Uani 1 d .
C45 C 1.0574(4) 0.3347(4) -0.0906(4) 0.047(2) Uani 1 d .
C46 C 1.1518(4) 0.5276(4) -0.0594(4) 0.044(2) Uani 1 d .
C47 C 1.0761(5) 0.3390(5) -0.1807(5) 0.058(2) Uani 1 d .
C48 C 1.0212(5) 0.2554(5) -0.0433(5) 0.060(2) Uani 1 d .
N17 N 1.2373(4) 0.7212(4) -0.0186(4) 0.073(2) Uani 1 d .
N18 N 1.0865(4) 0.3374(5) -0.2507(4) 0.081(2) Uani 1 d .
N19 N 0.9951(5) 0.1902(4) -0.0124(5) 0.096(3) Uani 1 d .
N20 N 1.1228(4) 0.5907(4) 0.2246(4) 0.063(2) Uani 1 d .
F9 F 0.8626(2) 0.9703(2) 0.3826(2) 0.0492(10) Uani 1 d .
F10 F 0.7093(2) 0.9407(2) 0.3570(2) 0.0538(10) Uani 1 d .
F11 F 0.7423(2) 1.2147(2) 0.4842(2) 0.0525(10) Uani 1 d .
F12 F 0.5876(2) 1.1855(2) 0.4578(2) 0.0542(10) Uani 1 d .
C49 C 0.5538(4) 1.0449(4) 0.3938(4) 0.040(2) Uani 1 d .
C50 C 0.4753(5) 1.0921(4) 0.4190(4) 0.047(2) Uani 1 d .
C51 C 0.7949(4) 1.0251(4) 0.4021(4) 0.0333(14) Uani 1 d .
C52 C 0.5382(4) 0.9714(5) 0.3636(5) 0.052(2) Uani 1 d .
C53 C 0.9756(4) 1.0698(4) 0.4141(4) 0.040(2) Uani 1 d .
C54 C 0.8962(4) 1.1111(4) 0.4478(3) 0.0328(14) Uani 1 d .
C55 C 0.9066(4) 1.1661(4) 0.5013(4) 0.038(2) Uani 1 d .
C56 C 0.8113(4) 1.0941(3) 0.4354(3) 0.0288(13) Uani 1 d .
C57 C 0.7348(4) 1.1451(4) 0.4548(4) 0.0345(14) Uani 1 d .
C58 C 0.6548(4) 1.1291(4) 0.4412(4) 0.0335(14) Uani 1 d .
C59 C 0.6390(4) 1.0609(4) 0.4078(4) 0.0331(14) Uani 1 d .
C60 C 0.7157(4) 1.0098(4) 0.3889(4) 0.0370(15) Uani 1 d .
N21 N 0.4090(4) 1.1260(4) 0.4392(4) 0.065(2) Uani 1 d .
N22 N 0.5225(5) 0.9130(4) 0.3421(4) 0.081(2) Uani 1 d .
N23 N 0.9177(4) 1.2090(4) 0.5448(4) 0.061(2) Uani 1 d .
N24 N 1.0421(4) 1.0400(4) 0.3862(4) 0.056(2) Uani 1 d .
F13 F 0.5217(3) 0.3266(2) 0.0411(2) 0.0557(10) Uani 1 d .
F14 F 0.5096(2) 0.4123(2) 0.1608(2) 0.0533(10) Uani 1 d .
F15 F 0.6872(3) 0.6239(2) -0.0326(2) 0.0612(11) Uani 1 d .
F16 F 0.6949(2) 0.5416(2) -0.1525(2) 0.0577(11) Uani 1 d .
C61 C 0.6138(4) 0.3830(4) -0.1279(4) 0.041(2) Uani 1 d .
C62 C 0.6476(4) 0.4200(4) -0.2139(5) 0.045(2) Uani 1 d .
C63 C 0.5592(4) 0.5341(4) 0.2237(5) 0.044(2) Uani 1 d .
C64 C 0.5590(4) 0.4442(4) 0.0844(4) 0.0358(15) Uani 1 d .
C65 C 0.5952(4) 0.5664(4) 0.1365(4) 0.045(2) Uani 1 d .
C66 C 0.5996(4) 0.5219(4) 0.0711(4) 0.0346(14) Uani 1 d .
C67 C 0.6448(4) 0.5509(4) -0.0125(4) 0.041(2) Uani 1 d .
C68 C 0.6373(6) 0.6446(5) 0.1240(4) 0.075(3) Uani 1 d .
C69 C 0.6483(4) 0.5078(4) -0.0749(4) 0.0376(15) Uani 1 d .
C70 C 0.5640(4) 0.4002(4) 0.0216(4) 0.039(2) Uani 1 d .
C71 C 0.6094(4) 0.4295(4) -0.0630(4) 0.0359(15) Uani 1 d .
C72 C 0.5944(5) 0.2966(5) -0.1115(4) 0.058(2) Uani 1 d .
N25 N 0.5314(4) 0.5125(4) 0.2948(4) 0.060(2) Uani 1 d .
N26 N 0.6710(7) 0.7062(5) 0.1178(5) 0.127(4) Uani 1 d .
N27 N 0.6719(4) 0.4489(4) -0.2846(4) 0.058(2) Uani 1 d .
N28 N 0.5833(5) 0.2255(4) -0.1017(4) 0.089(2) Uani 1 d .
O1W O 0.8294(3) 1.3520(3) 0.6267(3) 0.078(2) Uani 1 d .
C1S O 0.6851(4) 1.2413(3) 0.6925(4) 0.093(2) Uani 1 d .
H1S1 H 0.7322(6) 1.2747(15) 0.6559(12) 0.050 Uiso 1 calc R
H1S2 H 0.6992(12) 1.1822(6) 0.6935(20) 0.050 Uiso 1 calc R
H1S3 H 0.6776(8) 1.2513(20) 0.7490(9) 0.050 Uiso 1 calc R
C2S O 0.7576(4) 0.8610(3) 0.0875(4) 0.106(2) Uani 1 d .
H2S1 H 0.7075(11) 0.8849(18) 0.0632(10) 0.050 Uiso 1 calc R
H2S2 H 0.7590(23) 0.8003(3) 0.0951(5) 0.050 Uiso 1 calc R
H2S3 H 0.8109(11) 0.8829(19) 0.0501(8) 0.050 Uiso 1 calc R
O1S O 0.6050(5) 1.2647(6) 0.6614(6) 0.170(4) Uani 1 d .
O2S O 0.7509(9) 0.8834(6) 0.1679(6) 0.237(6) Uani 1 d .

loop_
_atom_type_symbol
_atom_type_description
_atom_type_scat_dispersion_real
_atom_type_scat_dispersion_imag
_atom_type_scat_source
C C 0.0033 0.0016 'International Tables Vol C Tables 4.2.6.8 and 6.1.1.4'
H H 0.0000 0.0000 'International Tables Vol C Tables 4.2.6.8 and 6.1.1.4'
N N 0.0061 0.0033 'International Tables Vol C Tables 4.2.6.8 and 6.1.1.4'
F F 0.0171 0.0103 'International Tables Vol C Tables 4.2.6.8 and 6.1.1.4'
Cu Cu 0.3201 1.2651 'International Tables Vol C Tables 4.2.6.8 and 6.1.1.4'
O O 0.0106 0.0060 'International Tables Vol C Tables 4.2.6.8 and 6.1.1.4'

loop_
_geom_angle_atom_site_label_1
_geom_angle_atom_site_label_2
_geom_angle_atom_site_label_3
_geom_angle
N2 Cu1 N3 175.7(2)
N2 Cu1 N5 97.7(2)
N3 Cu1 N5 82.4(2)
N2 Cu1 N1 82.2(2)
N3 Cu1 N1 93.6(2)
N5 Cu1 N1 102.7(2)
N2 Cu1 N4 102.6(2)
N3 Cu1 N4 81.7(2)
N5 Cu1 N4 80.4(2)
N1 Cu1 N4 174.1(2)
N2 Cu1 N6 80.9(2)
N3 Cu1 N6 99.2(2)
N5 Cu1 N6 176.6(2)
N1 Cu1 N6 80.2(2)
N4 Cu1 N6 96.9(2)
C5 N1 C7 115.7(6)
C5 N1 Cu1 101.3(4)
C7 N1 Cu1 110.4(4)
C8 N2 C6 113.7(5)
C8 N2 Cu1 107.0(4)
C6 N2 Cu1 110.8(4)
C1 N3 C2 114.4(5)
C1 N3 Cu1 110.9(4)
C2 N3 Cu1 106.2(4)
C12 N4 C10 115.8(6)
C12 N4 Cu1 108.0(4)
C10 N4 Cu1 103.9(4)
C11 N5 C4 114.2(5)
C11 N5 Cu1 102.7(4)
C4 N5 Cu1 110.9(4)
C9 N6 C3 114.5(6)
C9 N6 Cu1 104.7(4)
C3 N6 Cu1 108.9(4)
N3 C1 C11 112.9(5)
N3 C2 C12 110.3(5)
N6 C3 C8 110.8(5)
N5 C4 C10 112.1(5)
N1 C5 C6 109.3(5)
N2 C6 C5 111.4(5)
N1 C7 C9 113.0(6)
N2 C8 C3 110.0(5)
N6 C9 C7 111.1(6)
N4 C10 C4 111.2(6)
N5 C11 C1 110.4(5)
N4 C12 C2 112.7(6)
N9 Cu2 N7 179.1(3)
N9 Cu2 N8 96.9(3)
N7 Cu2 N8 82.1(2)
N9 Cu2 N11 81.0(3)
N7 Cu2 N11 99.9(3)
N8 Cu2 N11 177.7(3)
N9 Cu2 N10 81.6(3)
N7 Cu2 N10 98.6(3)
N8 Cu2 N10 100.6(2)
N11 Cu2 N10 80.3(3)
N9 Cu2 N12 100.1(3)
N7 Cu2 N12 79.8(3)
N8 Cu2 N12 80.5(2)
N11 Cu2 N12 98.7(3)
N10 Cu2 N12 177.9(3)
C16 N7 C22 113.8(6)
C16 N7 Cu2 107.4(5)
C22 N7 Cu2 111.3(4)
C24 N8 C23 112.9(6)
C24 N8 Cu2 111.7(4)
C23 N8 Cu2 103.3(4)
C19 N9 C15 114.5(6)
C19 N9 Cu2 106.1(5)
C15 N9 Cu2 111.7(5)
C21 N10 C13 114.5(6)
C21 N10 Cu2 102.0(4)
C13 N10 Cu2 110.4(5)
C20 N11 C14 114.1(7)
C20 N11 Cu2 110.0(5)
C14 N11 Cu2 105.1(5)
C18 N12 C17 115.4(7)
C18 N12 Cu2 103.2(5)
C17 N12 Cu2 107.5(5)
N10 C13 C14 111.5(6)
N11 C14 C13 110.9(7)
N9 C15 C21 112.8(6)
N7 C16 C17 109.9(6)
C16 C17 N12 111.5(6)
N12 C18 C24 112.7(6)
N9 C19 C20 110.7(6)
N11 C20 C19 110.3(6)
N10 C21 C15 110.6(6)
N7 C22 C23 111.9(6)
N8 C23 C22 110.8(6)
N8 C24 C18 112.6(6)
N13 C25 C35 174.8(7)
N16 C26 C35 176.3(7)
F3 C27 C28 117.9(5)
F3 C27 C36 118.4(5)
C28 C27 C36 123.7(5)
C27 C28 F1 118.0(5)
C27 C28 C29 124.5(5)
F1 C28 C29 117.5(5)
C32 C29 C30 124.3(5)
C32 C29 C28 124.6(5)
C30 C29 C28 111.1(5)
C31 C30 F4 117.9(5)
C31 C30 C29 124.8(5)
F4 C30 C29 117.3(5)
F2 C31 C30 117.4(5)
F2 C31 C36 119.3(5)
C30 C31 C36 123.1(5)
C29 C32 C33 123.9(5)
C29 C32 C34 123.4(5)
C33 C32 C34 112.6(5)
N15 C33 C32 176.4(7)
N14 C34 C32 175.2(7)
C36 C35 C26 123.6(6)
C36 C35 C25 123.9(6)
C26 C35 C25 112.3(5)
C35 C36 C31 123.2(5)
C35 C36 C27 124.0(5)
C31 C36 C27 112.8(5)
N17 C37 C39 175.9(8)
N20 C38 C39 173.1(7)
C40 C39 C38 123.9(6)
C40 C39 C37 121.8(6)
C38 C39 C37 114.1(5)
C41 C40 C46 112.5(5)
C41 C40 C39 124.3(6)
C46 C40 C39 123.1(6)
F6 C41 C42 118.0(5)
F6 C41 C40 118.3(5)
C42 C41 C40 123.7(6)
F5 C42 C41 117.7(5)
F5 C42 C43 118.9(5)
C41 C42 C43 123.3(6)
C42 C43 C45 123.6(6)
C42 C43 C44 113.1(5)
C45 C43 C44 123.3(6)
F7 C44 C46 118.4(6)
F7 C44 C43 118.3(6)
C46 C44 C43 123.2(6)
C43 C45 C48 122.7(6)
C43 C45 C47 124.5(6)
C48 C45 C47 112.4(6)
F8 C46 C44 116.6(6)
F8 C46 C40 119.2(5)
C44 C46 C40 124.2(6)
N18 C47 C45 174.7(8)
N19 C48 C45 173.9(9)
C50 C49 C59 123.9(6)
C50 C49 C52 113.3(6)
C59 C49 C52 122.3(6)
N21 C50 C49 175.7(8)
C60 C51 F9 117.5(5)
C60 C51 C56 124.0(5)
F9 C51 C56 118.5(5)
N22 C52 C49 177.1(8)
N24 C53 C54 176.6(7)
C55 C54 C53 114.5(5)
C55 C54 C56 121.9(5)
C53 C54 C56 123.3(5)
N23 C55 C54 177.7(7)
C51 C56 C57 112.8(5)
C51 C56 C54 123.8(5)
C57 C56 C54 123.5(5)
F11 C57 C58 118.5(5)
F11 C57 C56 118.6(5)
C58 C57 C56 122.8(5)
F12 C58 C57 117.1(5)
F12 C58 C59 118.6(5)
C57 C58 C59 124.2(5)
C58 C59 C60 112.7(5)
C58 C59 C49 123.4(6)
C60 C59 C49 123.9(6)
C51 C60 F10 117.7(5)
C51 C60 C59 123.6(5)
F10 C60 C59 118.8(5)
C72 C61 C62 115.4(6)
C72 C61 C71 123.6(6)
C62 C61 C71 120.7(6)
N27 C62 C61 177.1(7)
N25 C63 C65 176.0(7)
F14 C64 C70 117.5(5)
F14 C64 C66 119.6(5)
C70 C64 C66 122.9(5)
C66 C65 C68 123.1(6)
C66 C65 C63 124.5(6)
C68 C65 C63 111.9(6)
C64 C66 C67 114.1(5)
C64 C66 C65 122.6(6)
C67 C66 C65 123.3(6)
F15 C67 C69 117.6(5)
F15 C67 C66 119.6(5)
C69 C67 C66 122.8(6)
N26 C68 C65 177.0(8)
F16 C69 C67 117.2(5)
F16 C69 C71 118.6(5)
C67 C69 C71 124.1(6)
F13 C70 C64 117.9(5)
F13 C70 C71 118.9(5)
C64 C70 C71 123.1(6)
C69 C71 C70 113.0(5)
C69 C71 C61 124.6(6)
C70 C71 C61 122.4(6)
N28 C72 C61 175.6(9)

loop_
_geom_bond_atom_site_label_1
_geom_bond_atom_site_label_2
_geom_bond_distance
Cu1 N2 2.053(5)
Cu1 N3 2.058(5)
Cu1 N5 2.162(6)
Cu1 N1 2.168(6)
Cu1 N4 2.194(7)
Cu1 N6 2.201(6)
N1 C5 1.472(8)
N1 C7 1.479(8)
N2 C8 1.477(7)
N2 C6 1.483(7)
N3 C1 1.479(7)
N3 C2 1.483(7)
N4 C12 1.473(9)
N4 C10 1.478(9)
N5 C11 1.470(7)
N5 C4 1.471(7)
N6 C9 1.470(8)
N6 C3 1.488(8)
C1 C11 1.506(8)
C2 C12 1.507(8)
C3 C8 1.519(8)
C4 C10 1.503(8)
C5 C6 1.504(8)
C7 C9 1.500(9)
Cu2 N9 2.042(6)
Cu2 N7 2.062(6)
Cu2 N8 2.136(6)
Cu2 N11 2.152(7)
Cu2 N10 2.191(7)
Cu2 N12 2.229(6)
N7 C16 1.449(9)
N7 C22 1.472(8)
N8 C24 1.464(8)
N8 C23 1.471(8)
N9 C19 1.469(9)
N9 C15 1.475(9)
N10 C21 1.467(9)
N10 C13 1.479(9)
N11 C20 1.468(9)
N11 C14 1.489(9)
N12 C18 1.448(9)
N12 C17 1.491(9)
C13 C14 1.503(10)
C15 C21 1.488(9)
C16 C17 1.487(10)
C18 C24 1.522(9)
C19 C20 1.495(9)
C22 C23 1.496(9)
F1 C28 1.348(6)
F2 C31 1.344(6)
F3 C27 1.339(6)
F4 C30 1.354(6)
N13 C25 1.136(7)
N14 C34 1.148(7)
N15 C33 1.134(7)
N16 C26 1.136(8)
C25 C35 1.429(9)
C26 C35 1.426(9)
C27 C28 1.344(8)
C27 C36 1.411(8)
C28 C29 1.424(7)
C29 C32 1.400(7)
C29 C30 1.418(7)
C30 C31 1.349(7)
C31 C36 1.414(7)
C32 C33 1.422(8)
C32 C34 1.429(8)
C35 C36 1.400(8)
F5 C42 1.337(6)
F6 C41 1.343(6)
F7 C44 1.335(7)
F8 C46 1.343(6)
C37 N17 1.142(8)
C37 C39 1.431(9)
C38 N20 1.128(7)
C38 C39 1.431(9)
C39 C40 1.418(8)
C40 C41 1.409(8)
C40 C46 1.411(8)
C41 C42 1.361(8)
C42 C43 1.403(8)
C43 C45 1.408(8)
C43 C44 1.418(8)
C44 C46 1.342(8)
C45 C48 1.432(10)
C45 C47 1.436(10)
C47 N18 1.134(8)
C48 N19 1.128(9)
F9 C51 1.351(6)
F10 C60 1.353(6)
F11 C57 1.338(6)
F12 C58 1.352(6)
C49 C50 1.419(9)
C49 C59 1.436(8)
C49 C52 1.440(9)
C50 N21 1.146(8)
C51 C60 1.339(8)
C51 C56 1.405(7)
C52 N22 1.138(8)
C53 N24 1.150(7)
C53 C54 1.419(8)
C54 C55 1.420(8)
C54 C56 1.428(7)
C55 N23 1.145(7)
C56 C57 1.410(7)
C57 C58 1.359(8)
C58 C59 1.392(8)
C59 C60 1.411(8)
F13 C70 1.346(6)
F14 C64 1.344(6)
F15 C67 1.337(6)
F16 C69 1.348(6)
C61 C72 1.405(9)
C61 C62 1.414(9)
C61 C71 1.422(8)
C62 N27 1.148(8)
C63 N25 1.144(8)
C63 C65 1.422(9)
C64 C70 1.364(8)
C64 C66 1.401(8)
C65 C66 1.408(8)
C65 C68 1.421(10)
C66 C67 1.403(8)
C67 C69 1.353(8)
C68 N26 1.135(9)
C69 C71 1.400(8)
C70 C71 1.417(8)
C72 N28 1.145(8)
C1S O1S 1.429(8)
C2S O2S 1.427(9)
